data_7028509
loop_
_publ_author_name
'Shin, Jong Won'
'Bae, Jeong Mi'
'Kim, Cheal'
'Min, Kil Sik'

_publ_section_title
;
 Catalysis and molecular magnetism of dinuclear iron(iii) complexes with
 N-(2-pyridylmethyl)-iminodiethanol/-ate.
;
_journal_issue 10
_journal_name_full 'Dalton transactions (Cambridge, England : 2003)'
_journal_page_first 3999
_journal_page_last 4008
_journal_paper_doi 10.1039/c3dt53376j
_journal_volume 43
_journal_year 2014
_chemical_formula_sum 'C20 H28 Fe2 N10 O4'
_chemical_formula_weight 584.22
_chemical_name_systematic
;
 ?
;
_space_group_crystal_system monoclinic
_space_group_IT_number 14
_space_group_name_Hall '-P 2ybc'
_space_group_name_H-M_alt 'P 1 21/c 1'
_symmetry_space_group_name_Hall '-P 2ybc'
_symmetry_space_group_name_H-M 'P 1 21/c 1'
_atom_sites_solution_hydrogens geom
_audit_creation_method SHELXL-2013
_cell_angle_alpha 90
_cell_angle_beta 98.13(3)
_cell_angle_gamma 90
_cell_formula_units_Z 2
_cell_length_a 10.541(2)
_cell_length_b 8.3690(17)
_cell_length_c 13.436(3)
_cell_measurement_reflns_used 30054
_cell_measurement_temperature 100(2)
_cell_measurement_theta_max 29.50
_cell_measurement_theta_min 0.37
_cell_volume 1173.4(4)
_computing_cell_refinement HKL3000
_computing_data_collection 'PAL ADSC Quantum-210 ADX Program'
_computing_data_reduction HKL3000
_computing_molecular_graphics 'ORTEP-3 (Farrugia, 1997)'
_computing_publication_material WINGX
_computing_structure_refinement 'SHELXL-2013 (Sheldrick, 2013)'
_computing_structure_solution 'SHELXS-2013 (sheldrick, 2013)'
_diffrn_ambient_temperature 100(2)
_diffrn_measured_fraction_theta_full 0.975
_diffrn_measured_fraction_theta_max 0.951
_diffrn_measurement_device_type 'ADSC Q210 CCD area detector'
_diffrn_measurement_method 'omega scan'
_diffrn_radiation_type synchrotron
_diffrn_radiation_wavelength 0.650
_diffrn_reflns_av_R_equivalents 0.0599
_diffrn_reflns_av_unetI/netI 0.0396
_diffrn_reflns_Laue_measured_fraction_full 0.975
_diffrn_reflns_Laue_measured_fraction_max 0.951
_diffrn_reflns_limit_h_max 15
_diffrn_reflns_limit_h_min -15
_diffrn_reflns_limit_k_max 12
_diffrn_reflns_limit_k_min -12
_diffrn_reflns_limit_l_max 19
_diffrn_reflns_limit_l_min -19
_diffrn_reflns_number 15079
_diffrn_reflns_point_group_measured_fraction_full 0.975
_diffrn_reflns_point_group_measured_fraction_max 0.951
_diffrn_reflns_theta_full 22.955
_diffrn_reflns_theta_max 29.542
_diffrn_reflns_theta_min 2.853
_diffrn_source 'PLSII 2D bending magnet'
_exptl_absorpt_coefficient_mu 1.007
_exptl_absorpt_correction_T_max 0.864
_exptl_absorpt_correction_T_min 0.752
_exptl_absorpt_correction_type empirical
_exptl_absorpt_process_details 'HKL3000 Scalapack'
_exptl_crystal_colour red
_exptl_crystal_density_diffrn 1.654
_exptl_crystal_description plate
_exptl_crystal_F_000 604
_exptl_crystal_size_max 0.300
_exptl_crystal_size_mid 0.150
_exptl_crystal_size_min 0.150
_refine_diff_density_max 0.826
_refine_diff_density_min -1.411
_refine_diff_density_rms 0.321
_refine_ls_extinction_method none
_refine_ls_goodness_of_fit_ref 1.145
_refine_ls_hydrogen_treatment constr
_refine_ls_matrix_type full
_refine_ls_number_parameters 163
_refine_ls_number_reflns 4085
_refine_ls_number_restraints 0
_refine_ls_restrained_S_all 1.145
_refine_ls_R_factor_all 0.0325
_refine_ls_R_factor_gt 0.0299
_refine_ls_shift/su_max 0.001
_refine_ls_shift/su_mean 0.000
_refine_ls_structure_factor_coef Fsqd
_refine_ls_weighting_details 'w=1/[\s^2^(Fo^2^)+(0.0496P)^2^+0.2598P] where P=(Fo^2^+2Fc^2^)/3'
_refine_ls_weighting_scheme calc
_refine_ls_wR_factor_gt 0.0882
_refine_ls_wR_factor_ref 0.0895
_reflns_Friedel_coverage 0.000
_reflns_number_gt 3779
_reflns_number_total 4085
_reflns_threshold_expression 'I > 2\s(I)'
_cod_data_source_file c3dt53376j.txt
_cod_data_source_block compd
_cod_database_code 7028509
_shelx_space_group_comment
;
The symmetry employed for this shelxl refinement is uniquely defined
by the following loop, which should always be used as a source of
symmetry information in preference to the above space-group names.
They are only intended as comments.
;

loop_
_space_group_symop_operation_xyz
'x, y, z'
'-x, y+1/2, -z+1/2'
'-x, -y, -z'
'x, -y-1/2, z-1/2'

loop_
_atom_site_label
_atom_site_type_symbol
_atom_site_fract_x
_atom_site_fract_y
_atom_site_fract_z
_atom_site_U_iso_or_equiv
_atom_site_adp_type
_atom_site_occupancy
_atom_site_site_symmetry_order
_atom_site_calc_flag
_atom_site_refinement_flags_posn
_atom_site_refinement_flags_adp
Fe1 Fe 0.88796(2) 0.55478(2) 0.06128(2) 0.00773(6) Uani 1 1 d . .
O1 O 0.95505(9) 0.56272(9) 0.19712(6) 0.01412(16) Uani 1 1 d . .
O2 O 0.98516(8) 0.35894(8) 0.01541(6) 0.01111(14) Uani 1 1 d . .
N1 N 0.74397(9) 0.49320(11) -0.06679(7) 0.01219(16) Uani 1 1 d . .
N2 N 0.77860(9) 0.35058(11) 0.11600(7) 0.01116(15) Uani 1 1 d . .
N3 N 0.77775(10) 0.75679(12) 0.06935(8) 0.01717(18) Uani 1 1 d . .
N4 N 0.71664(10) 0.83037(11) 0.00280(8) 0.01616(18) Uani 1 1 d . .
N5 N 0.65617(16) 0.90642(17) -0.05813(10) 0.0350(3) Uani 1 1 d . .
C1 C 0.74498(13) 0.55414(12) -0.15975(9) 0.0162(2) Uani 1 1 d . .
H1 H 0.8127 0.6236 -0.1713 0.019 Uiso 1 1 calc R U
C2 C 0.64969(13) 0.51793(17) -0.23885(9) 0.0214(2) Uani 1 1 d . .
H2 H 0.6506 0.5646 -0.3032 0.026 Uiso 1 1 calc R U
C3 C 0.55325(13) 0.4125(2) -0.22245(10) 0.0257(3) Uani 1 1 d . .
H3 H 0.4875 0.3855 -0.2757 0.031 Uiso 1 1 calc R U
C4 C 0.55378(12) 0.34676(18) -0.12720(9) 0.0229(2) Uani 1 1 d . .
H4 H 0.4895 0.2728 -0.1147 0.028 Uiso 1 1 calc R U
C5 C 0.65058(10) 0.39155(14) -0.05056(8) 0.01439(19) Uani 1 1 d . .
C6 C 0.65111(11) 0.33387(15) 0.05598(9) 0.0175(2) Uani 1 1 d . .
H6A H 0.5879 0.3961 0.0879 0.021 Uiso 1 1 calc R U
H6B H 0.6249 0.2202 0.0550 0.021 Uiso 1 1 calc R U
C7 C 0.77415(11) 0.39930(14) 0.22195(8) 0.0161(2) Uani 1 1 d . .
H7A H 0.7513 0.3064 0.2614 0.019 Uiso 1 1 calc R U
H7B H 0.7082 0.4830 0.2242 0.019 Uiso 1 1 calc R U
C8 C 0.90542(12) 0.46336(13) 0.26664(8) 0.0152(2) Uani 1 1 d . .
H8A H 0.8977 0.5245 0.3286 0.018 Uiso 1 1 calc R U
H8B H 0.9648 0.3730 0.2849 0.018 Uiso 1 1 calc R U
C9 C 0.85759(11) 0.20471(12) 0.10983(8) 0.01420(19) Uani 1 1 d . .
H9A H 0.8025 0.1087 0.1081 0.017 Uiso 1 1 calc R U
H9B H 0.9234 0.1976 0.1700 0.017 Uiso 1 1 calc R U
C10 C 0.92234(11) 0.21053(11) 0.01569(8) 0.01211(18) Uani 1 1 d . .
H10A H 0.9849 0.1221 0.0163 0.015 Uiso 1 1 calc R U
H10B H 0.8578 0.1998 -0.0451 0.015 Uiso 1 1 calc R U

loop_
_atom_site_aniso_label
_atom_site_aniso_U_11
_atom_site_aniso_U_22
_atom_site_aniso_U_33
_atom_site_aniso_U_23
_atom_site_aniso_U_13
_atom_site_aniso_U_12
Fe1 0.01015(9) 0.00842(8) 0.00442(10) -0.00040(4) 0.00030(6) 0.00038(4)
O1 0.0191(4) 0.0160(3) 0.0061(4) 0.0003(2) -0.0020(3) -0.0051(3)
O2 0.0156(3) 0.0067(3) 0.0120(4) 0.0001(2) 0.0051(3) -0.0007(2)
N1 0.0148(4) 0.0137(4) 0.0073(4) -0.0011(3) -0.0014(3) 0.0023(3)
N2 0.0127(4) 0.0150(4) 0.0055(4) -0.0013(3) 0.0003(3) -0.0025(3)
N3 0.0203(4) 0.0173(4) 0.0134(5) -0.0036(3) 0.0010(3) 0.0073(3)
N4 0.0172(4) 0.0141(4) 0.0165(5) -0.0046(3) 0.0002(3) 0.0018(3)
N5 0.0449(8) 0.0269(6) 0.0273(7) -0.0014(5) -0.0153(5) 0.0115(6)
C1 0.0224(6) 0.0173(5) 0.0081(5) 0.0007(3) -0.0002(4) 0.0073(3)
C2 0.0257(6) 0.0308(6) 0.0064(5) -0.0022(4) -0.0024(4) 0.0152(5)
C3 0.0162(5) 0.0465(7) 0.0121(6) -0.0106(5) -0.0060(4) 0.0104(5)
C4 0.0128(5) 0.0399(7) 0.0148(6) -0.0105(5) -0.0023(4) -0.0010(4)
C5 0.0108(4) 0.0220(5) 0.0096(5) -0.0046(3) -0.0012(3) 0.0003(3)
C6 0.0134(4) 0.0274(5) 0.0114(5) -0.0023(4) 0.0011(3) -0.0064(4)
C7 0.0206(5) 0.0216(5) 0.0066(5) -0.0036(4) 0.0041(4) -0.0061(4)
C8 0.0220(5) 0.0180(4) 0.0048(5) 0.0003(3) -0.0010(4) -0.0047(4)
C9 0.0222(5) 0.0105(4) 0.0102(5) 0.0016(3) 0.0034(4) -0.0020(3)
C10 0.0189(5) 0.0086(4) 0.0088(5) -0.0009(3) 0.0020(3) -0.0016(3)

loop_
_atom_type_symbol
_atom_type_description
_atom_type_scat_dispersion_real
_atom_type_scat_dispersion_imag
_atom_type_scat_source
C C 0.0030 0.0010 'International Tables Vol C Tables 4.2.6.8 and 6.1.1.4'
H H 0.0000 0.0000 'International Tables Vol C Tables 4.2.6.8 and 6.1.1.4'
N N 0.0050 0.0030 'International Tables Vol C Tables 4.2.6.8 and 6.1.1.4'
O O 0.0090 0.0050 'International Tables Vol C Tables 4.2.6.8 and 6.1.1.4'
Fe Fe 0.3390 0.7200 'International Tables Vol C Tables 4.2.6.8 and 6.1.1.4'

loop_
_geom_angle_atom_site_label_1
_geom_angle_atom_site_label_2
_geom_angle_atom_site_label_3
_geom_angle
_geom_angle_site_symmetry_1
_geom_angle_site_symmetry_3
O1 Fe1 O2 108.21(4) . 3_765
O1 Fe1 N3 93.32(4) . .
O2 Fe1 N3 99.12(4) 3_765 .
O1 Fe1 O2 100.63(4) . .
O2 Fe1 O2 74.30(4) 3_765 .
N3 Fe1 O2 165.84(4) . .
O1 Fe1 N1 154.62(4) . .
O2 Fe1 N1 97.10(4) 3_765 .
N3 Fe1 N1 84.33(4) . .
O2 Fe1 N1 84.09(3) . .
O1 Fe1 N2 81.23(4) . .
O2 Fe1 N2 151.99(3) 3_765 .
N3 Fe1 N2 106.73(4) . .
O2 Fe1 N2 78.08(4) . .
N1 Fe1 N2 75.34(4) . .
C8 O1 Fe1 120.30(7) . .
C10 O2 Fe1 133.62(6) . 3_765
C10 O2 Fe1 116.39(6) . .
Fe1 O2 Fe1 105.70(4) 3_765 .
C5 N1 C1 119.44(10) . .
C5 N1 Fe1 117.68(7) . .
C1 N1 Fe1 122.88(8) . .
C6 N2 C9 111.49(9) . .
C6 N2 C7 113.58(9) . .
C9 N2 C7 111.84(9) . .
C6 N2 Fe1 111.37(7) . .
C9 N2 Fe1 106.83(6) . .
C7 N2 Fe1 101.07(6) . .
N4 N3 Fe1 129.09(8) . .
N5 N4 N3 176.79(13) . .
N1 C1 C2 121.73(12) . .
N1 C1 H1 119.1 . .
C2 C1 H1 119.1 . .
C3 C2 C1 118.97(12) . .
C3 C2 H2 120.5 . .
C1 C2 H2 120.5 . .
C2 C3 C4 119.31(12) . .
C2 C3 H3 120.3 . .
C4 C3 H3 120.3 . .
C3 C4 C5 118.68(13) . .
C3 C4 H4 120.7 . .
C5 C4 H4 120.7 . .
N1 C5 C4 121.82(11) . .
N1 C5 C6 116.89(10) . .
C4 C5 C6 121.22(11) . .
N2 C6 C5 111.68(9) . .
N2 C6 H6A 109.3 . .
C5 C6 H6A 109.3 . .
N2 C6 H6B 109.3 . .
C5 C6 H6B 109.3 . .
H6A C6 H6B 107.9 . .
N2 C7 C8 108.86(9) . .
N2 C7 H7A 109.9 . .
C8 C7 H7A 109.9 . .
N2 C7 H7B 109.9 . .
C8 C7 H7B 109.9 . .
H7A C7 H7B 108.3 . .
O1 C8 C7 110.39(10) . .
O1 C8 H8A 109.6 . .
C7 C8 H8A 109.6 . .
O1 C8 H8B 109.6 . .
C7 C8 H8B 109.6 . .
H8A C8 H8B 108.1 . .
N2 C9 C10 109.93(8) . .
N2 C9 H9A 109.7 . .
C10 C9 H9A 109.7 . .
N2 C9 H9B 109.7 . .
C10 C9 H9B 109.7 . .
H9A C9 H9B 108.2 . .
O2 C10 C9 107.28(8) . .
O2 C10 H10A 110.3 . .
C9 C10 H10A 110.3 . .
O2 C10 H10B 110.3 . .
C9 C10 H10B 110.3 . .
H10A C10 H10B 108.5 . .

loop_
_geom_bond_atom_site_label_1
_geom_bond_atom_site_label_2
_geom_bond_distance
_geom_bond_site_symmetry_2
Fe1 O1 1.8629(10) .
Fe1 O2 1.9395(9) 3_765
Fe1 N3 2.0628(10) .
Fe1 O2 2.0723(8) .
Fe1 N1 2.1891(12) .
Fe1 N2 2.2427(10) .
O1 C8 1.4057(13) .
O2 C10 1.4078(12) .
O2 Fe1 1.9395(9) 3_765
N1 C5 1.3420(15) .
N1 C1 1.3505(14) .
N2 C6 1.4728(15) .
N2 C9 1.4866(14) .
N2 C7 1.4879(14) .
N3 N4 1.1961(14) .
N4 N5 1.1550(16) .
C1 C2 1.3887(18) .
C1 H1 0.9500 .
C2 C3 1.387(2) .
C2 H2 0.9500 .
C3 C4 1.392(2) .
C3 H3 0.9500 .
C4 C5 1.3946(16) .
C4 H4 0.9500 .
C5 C6 1.5100(16) .
C6 H6A 0.9900 .
C6 H6B 0.9900 .
C7 C8 1.5257(17) .
C7 H7A 0.9900 .
C7 H7B 0.9900 .
C8 H8A 0.9900 .
C8 H8B 0.9900 .
C9 C10 1.5206(16) .
C9 H9A 0.9900 .
C9 H9B 0.9900 .
C10 H10A 0.9900 .
C10 H10B 0.9900 .

loop_
_geom_torsion_atom_site_label_1
_geom_torsion_atom_site_label_2
_geom_torsion_atom_site_label_3
_geom_torsion_atom_site_label_4
_geom_torsion
_geom_torsion_site_symmetry_1
O2 Fe1 O1 C8 -158.87(8) 3_765
N3 Fe1 O1 C8 100.39(9) .
O2 Fe1 O1 C8 -82.06(9) .
N1 Fe1 O1 C8 16.63(13) .
N2 Fe1 O1 C8 -6.04(8) .
C5 N1 C1 C2 1.81(16) .
Fe1 N1 C1 C2 -177.47(8) .
N1 C1 C2 C3 -2.01(17) .
C1 C2 C3 C4 0.48(19) .
C2 C3 C4 C5 1.14(19) .
C1 N1 C5 C4 -0.09(16) .
Fe1 N1 C5 C4 179.23(9) .
C1 N1 C5 C6 -177.12(10) .
Fe1 N1 C5 C6 2.20(13) .
C3 C4 C5 N1 -1.38(18) .
C3 C4 C5 C6 175.52(11) .
C9 N2 C6 C5 -90.09(11) .
C7 N2 C6 C5 142.45(10) .
Fe1 N2 C6 C5 29.14(11) .
N1 C5 C6 N2 -21.38(14) .
C4 C5 C6 N2 161.57(11) .
C6 N2 C7 C8 -162.26(9) .
C9 N2 C7 C8 70.46(11) .
Fe1 N2 C7 C8 -42.89(10) .
Fe1 O1 C8 C7 -17.61(12) .
N2 C7 C8 O1 42.76(12) .
C6 N2 C9 C10 83.75(11) .
C7 N2 C9 C10 -147.85(9) .
Fe1 N2 C9 C10 -38.14(10) .
Fe1 O2 C10 C9 166.89(8) 3_765
Fe1 O2 C10 C9 -40.23(11) .
N2 C9 C10 O2 51.55(12) .
